data_1546658
loop_
_publ_author_name
'Mohamooda Sumaya, U.'
'Reuben Jonathan, D.'
'Era, Dravida Thendral'
'Gomathi, S.'
'Usha, G.'

_publ_section_title
;
 (2,4-Dichlorophenyl)(3-hydroxypiperidin-1-yl)methanone: crystal structure
 and Hirshfeld analysis
;
_journal_coeditor_code SU4151
_journal_issue 6
_journal_name_full IUCrData
_journal_page_first x170813
_journal_paper_doi 10.1107/S2414314617008136
_journal_volume 2
_journal_year 2017
_chemical_formula_iupac 'C12 H13 Cl2 N O2'
_chemical_formula_moiety 'C12 H13 Cl2 N O2'
_chemical_formula_sum 'C12 H13 Cl2 N O2'
_chemical_formula_weight 274.13
_chemical_name_systematic
;
(2,4-Dichlorophenyl)(3-hydroxypiperidin-1-yl)methanone
;
_space_group_crystal_system orthorhombic
_space_group_IT_number 61
_space_group_name_Hall '-P 2ac 2ab'
_space_group_name_H-M_alt 'P b c a'
_symmetry_space_group_name_Hall '-P 2ac 2ab'
_symmetry_space_group_name_H-M 'P b c a'
_atom_sites_solution_hydrogens geom
_atom_sites_solution_primary direct
_atom_sites_solution_secondary difmap
_audit_creation_method SHELXL-2014/7
_cell_angle_alpha 90
_cell_angle_beta 90
_cell_angle_gamma 90
_cell_formula_units_Z 8
_cell_length_a 13.9866(6)
_cell_length_b 7.9972(4)
_cell_length_c 23.1220(10)
_cell_measurement_reflns_used 7296
_cell_measurement_temperature 298(2)
_cell_measurement_theta_max 22.74
_cell_measurement_theta_min 2.28
_cell_volume 2586.3(2)
_computing_cell_refinement
;
APEX2 and SAINT (Bruker, 2004)
;
_computing_data_collection
;
APEX2 (Bruker, 2004)
;
_computing_data_reduction
;
SAINT and XPREP (Bruker, 2004)
;
_computing_molecular_graphics
;
ORTEP-3 for windows (Farrugia, 2012) and PLATON (Spek, 2009)
;
_computing_publication_material
;
SHELXL2014 (Sheldrick, 2015) and PLATON (Spek, 2009)
;
_computing_structure_refinement
;
SHELXL2014 (Sheldrick, 2015)
;
_computing_structure_solution
;
SHELXS97 (Sheldrick, 2008)
;
_diffrn_ambient_temperature 298(2)
_diffrn_measured_fraction_theta_full 0.994
_diffrn_measured_fraction_theta_max 0.994
_diffrn_measurement_device_type 'Bruker Kappa APEXII CCD'
_diffrn_measurement_method '\w and \f scan'
_diffrn_radiation_type MoK\a
_diffrn_radiation_wavelength 0.71073
_diffrn_reflns_av_R_equivalents 0.0464
_diffrn_reflns_limit_h_max 17
_diffrn_reflns_limit_h_min -15
_diffrn_reflns_limit_k_max 10
_diffrn_reflns_limit_k_min -10
_diffrn_reflns_limit_l_max 29
_diffrn_reflns_limit_l_min -25
_diffrn_reflns_number 34472
_diffrn_reflns_theta_full 25.242
_diffrn_reflns_theta_max 26.848
_diffrn_reflns_theta_min 2.286
_exptl_absorpt_coefficient_mu 0.491
_exptl_absorpt_correction_T_max 0.9454
_exptl_absorpt_correction_T_min 0.8915
_exptl_absorpt_correction_type multi-scan
_exptl_absorpt_process_details
;
(SADABS; Bruker, 2004)
;
_exptl_crystal_colour yellow
_exptl_crystal_density_diffrn 1.408
_exptl_crystal_density_method 'not measured'
_exptl_crystal_description block
_exptl_crystal_F_000 1136
_exptl_crystal_size_max 0.350
_exptl_crystal_size_mid 0.250
_exptl_crystal_size_min 0.200
_refine_diff_density_max 0.256
_refine_diff_density_min -0.368
_refine_ls_extinction_coef 0.0031(8)
_refine_ls_extinction_expression Fc^*^=kFc[1+0.001xFc^2^\l^3^/sin(2\q)]^-1/4^
_refine_ls_extinction_method
;
SHELXL2014 (Sheldrick, 2015)
;
_refine_ls_goodness_of_fit_ref 1.047
_refine_ls_hydrogen_treatment constr
_refine_ls_matrix_type full
_refine_ls_number_parameters 210
_refine_ls_number_reflns 2763
_refine_ls_number_restraints 99
_refine_ls_restrained_S_all 1.037
_refine_ls_R_factor_all 0.0979
_refine_ls_R_factor_gt 0.0483
_refine_ls_shift/su_max 0.000
_refine_ls_shift/su_mean 0.000
_refine_ls_structure_factor_coef Fsqd
_refine_ls_weighting_details 'w=1/[\s^2^(Fo^2^)+(0.0683P)^2^+1.3359P] where P=(Fo^2^+2Fc^2^)/3'
_refine_ls_weighting_scheme calc
_refine_ls_wR_factor_gt 0.1258
_refine_ls_wR_factor_ref 0.1638
_reflns_number_gt 1602
_reflns_number_total 2763
_reflns_threshold_expression 'I > 2\s(I)'
_cod_data_source_file su4151sup1.cif
_cod_data_source_block I
_cod_database_code 1546658
_shelx_space_group_comment
;
The symmetry employed for this shelxl refinement is uniquely defined
by the following loop, which should always be used as a source of
symmetry information in preference to the above space-group names.
They are only intended as comments.
;
_shelx_estimated_absorpt_t_min 0.847
_shelx_estimated_absorpt_t_max 0.908

loop_
_space_group_symop_operation_xyz
'x, y, z'
'-x+1/2, -y, z+1/2'
'x+1/2, -y+1/2, -z'
'-x, y+1/2, -z+1/2'
'-x, -y, -z'
'x-1/2, y, -z-1/2'
'-x-1/2, y-1/2, z'
'x, -y-1/2, z-1/2'

loop_
_atom_site_type_symbol
_atom_site_label
_atom_site_fract_x
_atom_site_fract_y
_atom_site_fract_z
_atom_site_U_iso_or_equiv
_atom_site_adp_type
_atom_site_calc_flag
_atom_site_occupancy
_atom_site_disorder_assembly
_atom_site_disorder_group
N N1 0.5092(5) 0.0739(7) 0.6677(3) 0.0590(18) Uani d 0.455(7) A 1
C C1 0.4668(5) -0.0842(8) 0.6489(3) 0.060(2) Uani d 0.455(7) A 1
H H1A 0.4179 -0.0624 0.6201 0.071 Uiso calc 0.455(7) A 1
H H1B 0.4367 -0.1387 0.6817 0.071 Uiso calc 0.455(7) A 1
C C2 0.5422(6) -0.1979(9) 0.6237(4) 0.0564(19) Uani d 0.455(7) A 1
H H2 0.5683 -0.1471 0.5885 0.068 Uiso calc 0.455(7) A 1
C C3 0.6208(9) -0.2243(19) 0.6662(6) 0.067(3) Uani d 0.455(7) A 1
H H3A 0.6706 -0.2914 0.6485 0.081 Uiso calc 0.455(7) A 1
H H3B 0.5963 -0.2856 0.6992 0.081 Uiso calc 0.455(7) A 1
C C4 0.6630(7) -0.0618(12) 0.6866(5) 0.073(2) Uani d 0.455(7) A 1
H H4A 0.6956 -0.0077 0.6546 0.087 Uiso calc 0.455(7) A 1
H H4B 0.7098 -0.0838 0.7166 0.087 Uiso calc 0.455(7) A 1
C C5 0.5869(6) 0.0530(11) 0.7098(4) 0.066(2) Uani d 0.455(7) A 1
H H5A 0.5614 0.0071 0.7454 0.079 Uiso calc 0.455(7) A 1
H H5B 0.6149 0.1611 0.7185 0.079 Uiso calc 0.455(7) A 1
N N1' 0.5416(4) 0.0869(6) 0.6416(3) 0.0533(13) Uani d 0.545(7) A 2
C C1' 0.5157(4) -0.0624(6) 0.6095(2) 0.0505(15) Uani d 0.545(7) A 2
H H1'1 0.5635 -0.0836 0.5800 0.061 Uiso calc 0.545(7) A 2
H H1'2 0.4548 -0.0445 0.5903 0.061 Uiso calc 0.545(7) A 2
C C2' 0.5083(5) -0.2121(7) 0.6488(3) 0.0543(16) Uani d 0.545(7) A 2
H H2' 0.4530 -0.1992 0.6744 0.065 Uiso calc 0.545(7) A 2
C C3' 0.5973(8) -0.2377(16) 0.6844(5) 0.072(3) Uani d 0.545(7) A 2
H H3'1 0.6500 -0.2688 0.6593 0.086 Uiso calc 0.545(7) A 2
H H3'2 0.5871 -0.3277 0.7118 0.086 Uiso calc 0.545(7) A 2
C C4' 0.6221(8) -0.0775(10) 0.7167(4) 0.087(2) Uani d 0.545(7) A 2
H H4'1 0.5736 -0.0565 0.7459 0.104 Uiso calc 0.545(7) A 2
H H4'2 0.6827 -0.0922 0.7365 0.104 Uiso calc 0.545(7) A 2
C C5' 0.6287(5) 0.0717(8) 0.6773(4) 0.0698(19) Uani d 0.545(7) A 2
H H5'1 0.6370 0.1723 0.7002 0.084 Uiso calc 0.545(7) A 2
H H5'2 0.6840 0.0600 0.6523 0.084 Uiso calc 0.545(7) A 2
Cl Cl2 0.28658(9) 0.11880(14) 0.68040(4) 0.0990(4) Uani d 1 . .
Cl Cl1 0.17370(7) 0.32088(17) 0.47207(5) 0.1185(5) Uani d 1 . .
O O2 0.49103(16) -0.3471(2) 0.60880(9) 0.0738(7) Uani d 1 . .
H H2A 0.5240 -0.4291 0.6164 0.111 Uiso calc 1 A 1
O O1 0.52333(18) 0.3567(3) 0.66457(10) 0.0819(7) Uani d 1 . .
C C11 0.2423(2) 0.2233(4) 0.57471(12) 0.0592(7) Uani d 1 . .
H H11 0.1798 0.1935 0.5839 0.071 Uiso calc 1 . .
C C12 0.3156(2) 0.2009(3) 0.61377(12) 0.0557(7) Uani d 1 . .
C C8 0.4269(2) 0.3131(4) 0.54690(12) 0.0578(7) Uani d 1 . .
H H8 0.4889 0.3446 0.5375 0.069 Uiso calc 1 . .
C C7 0.40901(18) 0.2434(3) 0.60078(12) 0.0516(7) Uani d 1 . .
C C10 0.2645(2) 0.2910(4) 0.52185(12) 0.0618(8) Uani d 1 . .
C C6 0.4908(2) 0.2295(4) 0.64243(13) 0.0647(8) Uani d 1 . .
C C9 0.3554(2) 0.3364(4) 0.50740(13) 0.0617(8) Uani d 1 . .
H H9 0.3686 0.3824 0.4713 0.074 Uiso calc 1 . .

loop_
_atom_site_aniso_label
_atom_site_aniso_U_11
_atom_site_aniso_U_22
_atom_site_aniso_U_33
_atom_site_aniso_U_12
_atom_site_aniso_U_13
_atom_site_aniso_U_23
N1 0.062(4) 0.042(2) 0.073(4) -0.002(2) -0.022(3) -0.002(2)
C1 0.059(3) 0.044(3) 0.075(4) -0.003(2) -0.014(3) -0.002(3)
C2 0.062(4) 0.041(4) 0.066(4) -0.002(3) -0.010(3) 0.004(3)
C3 0.062(5) 0.060(5) 0.080(6) 0.009(4) -0.015(4) 0.001(4)
C4 0.069(4) 0.066(4) 0.084(5) 0.004(3) -0.028(4) 0.000(4)
C5 0.068(4) 0.058(4) 0.072(4) -0.002(3) -0.024(3) 0.000(3)
N1' 0.058(3) 0.041(2) 0.061(3) -0.0049(17) -0.016(2) 0.0019(19)
C1' 0.055(3) 0.040(2) 0.057(3) -0.004(2) -0.012(2) 0.0009(19)
C2' 0.065(4) 0.042(3) 0.056(3) -0.007(3) -0.010(2) 0.002(2)
C3' 0.083(5) 0.054(3) 0.080(6) -0.010(3) -0.032(4) 0.015(4)
C4' 0.112(6) 0.064(4) 0.083(4) -0.017(4) -0.046(4) 0.011(3)
C5' 0.067(3) 0.059(4) 0.083(4) -0.008(3) -0.030(3) 0.005(3)
Cl2 0.1290(9) 0.0990(8) 0.0690(6) -0.0346(6) 0.0016(5) 0.0209(5)
Cl1 0.0863(7) 0.1429(11) 0.1263(9) -0.0206(6) -0.0527(6) 0.0448(7)
O2 0.0858(15) 0.0407(11) 0.0950(16) 0.0020(10) -0.0279(12) -0.0061(10)
O1 0.1036(18) 0.0439(13) 0.0982(16) -0.0080(11) -0.0416(14) -0.0033(11)
C11 0.0446(14) 0.0559(17) 0.0771(18) -0.0014(13) 0.0041(14) 0.0004(15)
C12 0.0639(18) 0.0435(15) 0.0598(16) -0.0027(13) 0.0022(13) 0.0017(12)
C8 0.0466(15) 0.0568(17) 0.0700(18) -0.0026(13) 0.0047(13) -0.0064(14)
C7 0.0511(16) 0.0369(14) 0.0668(17) 0.0017(12) -0.0082(12) -0.0051(12)
C10 0.0520(17) 0.0607(19) 0.0728(18) 0.0015(14) -0.0097(14) 0.0044(15)
C6 0.0714(19) 0.0430(15) 0.0797(19) -0.0009(13) -0.0217(15) -0.0021(14)
C9 0.0645(18) 0.0639(19) 0.0568(16) -0.0043(15) 0.0013(14) 0.0022(14)

loop_
_atom_type_symbol
_atom_type_description
_atom_type_scat_dispersion_real
_atom_type_scat_dispersion_imag
_atom_type_scat_source
C C 0.0033 0.0016 'International Tables Vol C Tables 4.2.6.8 and 6.1.1.4'
H H 0.0000 0.0000 'International Tables Vol C Tables 4.2.6.8 and 6.1.1.4'
N N 0.0061 0.0033 'International Tables Vol C Tables 4.2.6.8 and 6.1.1.4'
O O 0.0106 0.0060 'International Tables Vol C Tables 4.2.6.8 and 6.1.1.4'
Cl Cl 0.1484 0.1585 'International Tables Vol C Tables 4.2.6.8 and 6.1.1.4'

loop_
_geom_angle_atom_site_label_1
_geom_angle_atom_site_label_2
_geom_angle_atom_site_label_3
_geom_angle
C6 N1 C1 124.8(5)
C6 N1 C5 121.0(5)
C1 N1 C5 113.4(6)
N1 C1 C2 110.6(6)
N1 C1 H1A 109.5
C2 C1 H1A 109.5
N1 C1 H1B 109.5
C2 C1 H1B 109.5
H1A C1 H1B 108.1
O2 C2 C3 114.1(8)
O2 C2 C1 104.2(6)
C3 C2 C1 110.2(8)
O2 C2 H2 109.4
C3 C2 H2 109.4
C1 C2 H2 109.4
C2 C3 C4 111.9(10)
C2 C3 H3A 109.2
C4 C3 H3A 109.2
C2 C3 H3B 109.2
C4 C3 H3B 109.2
H3A C3 H3B 107.9
C3 C4 C5 111.2(9)
C3 C4 H4A 109.4
C5 C4 H4A 109.4
C3 C4 H4B 109.4
C5 C4 H4B 109.4
H4A C4 H4B 108.0
N1 C5 C4 110.8(7)
N1 C5 H5A 109.5
C4 C5 H5A 109.5
N1 C5 H5B 109.5
C4 C5 H5B 109.5
H5A C5 H5B 108.1
C6 N1' C1' 125.0(4)
C6 N1' C5' 119.9(5)
C1' N1' C5' 115.1(5)
N1' C1' C2' 111.3(4)
N1' C1' H1'1 109.4
C2' C1' H1'1 109.4
N1' C1' H1'2 109.4
C2' C1' H1'2 109.4
H1'1 C1' H1'2 108.0
O2 C2' C1' 102.8(4)
O2 C2' C3' 112.8(7)
C1' C2' C3' 112.4(6)
O2 C2' H2' 109.6
C1' C2' H2' 109.6
C3' C2' H2' 109.6
C2' C3' C4' 110.0(9)
C2' C3' H3'1 109.7
C4' C3' H3'1 109.7
C2' C3' H3'2 109.7
C4' C3' H3'2 109.7
H3'1 C3' H3'2 108.2
C5' C4' C3' 112.5(7)
C5' C4' H4'1 109.1
C3' C4' H4'1 109.1
C5' C4' H4'2 109.1
C3' C4' H4'2 109.1
H4'1 C4' H4'2 107.8
N1' C5' C4' 110.7(6)
N1' C5' H5'1 109.5
C4' C5' H5'1 109.5
N1' C5' H5'2 109.5
C4' C5' H5'2 109.5
H5'1 C5' H5'2 108.1
C2 O2 H2A 109.5
C10 C11 C12 117.8(3)
C10 C11 H11 121.1
C12 C11 H11 121.1
C11 C12 C7 121.9(3)
C11 C12 Cl2 117.4(2)
C7 C12 Cl2 120.7(2)
C9 C8 C7 121.6(3)
C9 C8 H8 119.2
C7 C8 H8 119.2
C12 C7 C8 117.6(2)
C12 C7 C6 124.3(3)
C8 C7 C6 118.0(3)
C9 C10 C11 122.3(3)
C9 C10 Cl1 119.0(2)
C11 C10 Cl1 118.7(2)
O1 C6 N1' 120.9(3)
O1 C6 N1 119.7(3)
O1 C6 C7 119.3(3)
N1' C6 C7 117.2(3)
N1 C6 C7 118.3(3)
C10 C9 C8 118.8(3)
C10 C9 H9 120.6
C8 C9 H9 120.6

loop_
_geom_bond_atom_site_label_1
_geom_bond_atom_site_label_2
_geom_bond_distance
N1 C6 1.398(7)
N1 C1 1.462(8)
N1 C5 1.469(8)
C1 C2 1.510(10)
C1 H1A 0.9700
C1 H1B 0.9700
C2 O2 1.434(8)
C2 C3 1.491(13)
C2 H2 0.9800
C3 C4 1.503(15)
C3 H3A 0.9700
C3 H3B 0.9700
C4 C5 1.504(14)
C4 H4A 0.9700
C4 H4B 0.9700
C5 H5A 0.9700
C5 H5B 0.9700
N1' C6 1.344(6)
N1' C1' 1.452(6)
N1' C5' 1.476(6)
C1' C2' 1.506(7)
C1' H1'1 0.9700
C1' H1'2 0.9700
C2' O2 1.442(7)
C2' C3' 1.507(11)
C2' H2' 0.9800
C3' C4' 1.524(13)
C3' H3'1 0.9700
C3' H3'2 0.9700
C4' C5' 1.505(12)
C4' H4'1 0.9700
C4' H4'2 0.9700
C5' H5'1 0.9700
C5' H5'2 0.9700
Cl2 C12 1.723(3)
Cl1 C10 1.731(3)
O2 H2A 0.8200
O1 C6 1.226(3)
C11 C10 1.372(4)
C11 C12 1.378(4)
C11 H11 0.9300
C12 C7 1.383(4)
C8 C9 1.367(4)
C8 C7 1.387(4)
C8 H8 0.9300
C7 C6 1.500(4)
C10 C9 1.364(4)
C9 H9 0.9300

loop_
_geom_hbond_atom_site_label_D
_geom_hbond_atom_site_label_H
_geom_hbond_atom_site_label_A
_geom_hbond_site_symmetry_A
_geom_hbond_distance_DH
_geom_hbond_distance_HA
_geom_hbond_distance_DA
_geom_hbond_angle_DHA
O2 H2A O1 1_545 0.82 2.04 2.735(3) 142
C11 H11 O2 7_665 0.93 2.48 3.404(4) 173
C4' H4'1 O1 4_646 0.97 2.57 3.456(12) 152

loop_
_geom_torsion_atom_site_label_1
_geom_torsion_atom_site_label_2
_geom_torsion_atom_site_label_3
_geom_torsion_atom_site_label_4
_geom_torsion
C6 N1 C1 C2 113.1(9)
C5 N1 C1 C2 -56.9(9)
N1 C1 C2 O2 178.6(5)
N1 C1 C2 C3 55.8(10)
O2 C2 C3 C4 -172.0(8)
C1 C2 C3 C4 -55.2(11)
C2 C3 C4 C5 54.0(13)
C6 N1 C5 C4 -115.2(10)
C1 N1 C5 C4 55.3(10)
C3 C4 C5 N1 -52.7(12)
C6 N1' C1' C2' -123.6(7)
C5' N1' C1' C2' 53.8(7)
N1' C1' C2' O2 -175.0(4)
N1' C1' C2' C3' -53.6(9)
O2 C2' C3' C4' 168.9(6)
C1' C2' C3' C4' 53.4(10)
C2' C3' C4' C5' -53.3(12)
C6 N1' C5' C4' 124.2(9)
C1' N1' C5' C4' -53.3(9)
C3' C4' C5' N1' 52.4(12)
C10 C11 C12 C7 -0.5(4)
C10 C11 C12 Cl2 179.0(2)
C11 C12 C7 C8 1.2(4)
Cl2 C12 C7 C8 -178.3(2)
C11 C12 C7 C6 177.0(3)
Cl2 C12 C7 C6 -2.5(4)
C9 C8 C7 C12 -1.2(4)
C9 C8 C7 C6 -177.3(3)
C12 C11 C10 C9 -0.3(5)
C12 C11 C10 Cl1 -179.8(2)
C1' N1' C6 O1 -170.7(4)
C5' N1' C6 O1 12.1(7)
C1' N1' C6 C7 -8.9(7)
C5' N1' C6 C7 173.9(5)
C1 N1 C6 O1 173.5(6)
C5 N1 C6 O1 -17.2(9)
C1 N1 C6 C7 12.0(9)
C5 N1 C6 C7 -178.6(5)
C12 C7 C6 O1 -105.1(4)
C8 C7 C6 O1 70.7(4)
C12 C7 C6 N1' 92.8(5)
C8 C7 C6 N1' -91.4(4)
C12 C7 C6 N1 56.4(6)
C8 C7 C6 N1 -127.8(5)
C11 C10 C9 C8 0.2(5)
Cl1 C10 C9 C8 179.8(2)
C7 C8 C9 C10 0.5(4)

_cod_database_fobs_code 1546658
